data_7127032
loop_
_publ_author_name
'Sekine, Yoshihiro'
'Chen, Jian'
'Eguchi, Naoki'
'Miyasaka, Hitoshi'

_publ_section_title
;
 Fine tuning of intra-lattice electron transfers through site doping in
 tetraoxolene-bridged iron honeycomb layers.
;
_journal_issue 74
_journal_name_full 'Chemical communications (Cambridge, England)'
_journal_page_first 10867
_journal_page_last 10870
_journal_paper_doi 10.1039/d0cc03808c
_journal_volume 56
_journal_year 2020
_chemical_formula_moiety 'Br3.88 C18 Cl2.12 Fe2 O12, 2(C12 H28 N)'
_chemical_formula_sum 'C42 H56 Br3.88 Cl2.12 Fe2 N2 O12'
_chemical_formula_weight 1277.79
_space_group_crystal_system monoclinic
_space_group_IT_number 14
_space_group_name_Hall '-P 2yn'
_space_group_name_H-M_alt 'P 1 21/n 1'
_atom_sites_solution_hydrogens geom
_atom_sites_solution_primary dual
_audit_creation_date 2020-07-29
_audit_creation_method
;
Olex2 1.3
(compiled Nov 21 2019 18:19:11 for OlexSys, GUI svn.r6003)
;
_audit_update_record
;
2020-08-04 deposited with the CCDC.	2020-08-06 downloaded from the CCDC.
;
_cell_angle_alpha 90
_cell_angle_beta 101.617(4)
_cell_angle_gamma 90
_cell_formula_units_Z 2
_cell_length_a 10.9142(5)
_cell_length_b 20.5604(9)
_cell_length_c 12.3173(5)
_cell_measurement_reflns_used 7380
_cell_measurement_temperature 103.15
_cell_measurement_theta_max 30.7870
_cell_measurement_theta_min 1.9470
_cell_volume 2707.4(2)
_computing_cell_refinement 'CrysAlisPro 1.171.39.46 (Rigaku OD, 2018)'
_computing_data_collection 'CrysAlisPro 1.171.39.46 (Rigaku OD, 2018)'
_computing_data_reduction 'CrysAlisPro 1.171.39.46 (Rigaku OD, 2018)'
_computing_molecular_graphics 'Olex2 1.3 (Dolomanov et al., 2009)'
_computing_publication_material 'Olex2 1.3 (Dolomanov et al., 2009)'
_computing_structure_refinement 'SHELXL 2014/7 (Sheldrick, 2015)'
_computing_structure_solution 'SHELXT 2014/5 (Sheldrick, 2014)'
_diffrn_ambient_temperature 103.15
_diffrn_detector 'CCD plate'
_diffrn_measured_fraction_theta_full 0.998
_diffrn_measured_fraction_theta_max 0.993
_diffrn_measurement_details
;
List of Runs (angles in degrees, time in seconds):

  # Type    Start    End  Width  t~exp~   \w     \q     \k     \f   Frames
#--------------------------------------------------------------------------
  1  \w   -110.00  70.00   0.50   10.00    --  -20.00  45.00   0.00  360
  2  \w   -110.00  70.00   0.50   10.00    --  -20.00  45.00  90.00  360
;
_diffrn_measurement_device 'abstract diffractometer'
_diffrn_measurement_device_type 'dtrek-CrysAlisPro-abstract goniometer imported rigaku-d*trek images'
_diffrn_measurement_method '\w scans'
_diffrn_orient_matrix_type 'CrysAlisPro convention (1999,Acta A55,543-557)'
_diffrn_orient_matrix_UB_11 0.0225074000
_diffrn_orient_matrix_UB_12 0.0104746000
_diffrn_orient_matrix_UB_13 -0.0472399000
_diffrn_orient_matrix_UB_21 0.0523143000
_diffrn_orient_matrix_UB_22 -0.0209706000
_diffrn_orient_matrix_UB_23 0.0146849000
_diffrn_orient_matrix_UB_31 -0.0340506000
_diffrn_orient_matrix_UB_32 -0.0253211000
_diffrn_orient_matrix_UB_33 -0.0317330000
_diffrn_radiation_monochromator graphite
_diffrn_radiation_probe x-ray
_diffrn_radiation_type 'Mo K\a'
_diffrn_radiation_wavelength 0.71073
_diffrn_reflns_av_R_equivalents 0.0565
_diffrn_reflns_av_unetI/netI 0.0642
_diffrn_reflns_Laue_measured_fraction_full 0.998
_diffrn_reflns_Laue_measured_fraction_max 0.993
_diffrn_reflns_limit_h_max 14
_diffrn_reflns_limit_h_min -10
_diffrn_reflns_limit_k_max 22
_diffrn_reflns_limit_k_min -26
_diffrn_reflns_limit_l_max 16
_diffrn_reflns_limit_l_min -16
_diffrn_reflns_number 21279
_diffrn_reflns_point_group_measured_fraction_full 0.998
_diffrn_reflns_point_group_measured_fraction_max 0.993
_diffrn_reflns_theta_full 25.242
_diffrn_reflns_theta_max 27.498
_diffrn_reflns_theta_min 2.603
_diffrn_source 'fine-focus sealed X-ray tube'
_diffrn_source_type 'Enhance (Mo) X-ray Source'
_exptl_absorpt_coefficient_mu 3.558
_exptl_absorpt_correction_T_max 1.00000
_exptl_absorpt_correction_T_min 0.92246
_exptl_absorpt_correction_type multi-scan
_exptl_absorpt_process_details
;
CrysAlisPro 1.171.39.46 (Rigaku Oxford Diffraction, 2018)
Empirical absorption correction using spherical harmonics,
 implemented in SCALE3 ABSPACK scaling algorithm.
;
_exptl_crystal_colour black
_exptl_crystal_colour_primary black
_exptl_crystal_density_diffrn 1.567
_exptl_crystal_description hexagonal
_exptl_crystal_F_000 1284
_exptl_crystal_size_max 0.151
_exptl_crystal_size_mid 0.125
_exptl_crystal_size_min 0.03
_refine_diff_density_max 0.477
_refine_diff_density_min -0.443
_refine_diff_density_rms 0.119
_refine_ls_extinction_method none
_refine_ls_goodness_of_fit_ref 1.071
_refine_ls_hydrogen_treatment constr
_refine_ls_matrix_type full
_refine_ls_number_parameters 314
_refine_ls_number_reflns 6175
_refine_ls_number_restraints 2
_refine_ls_restrained_S_all 1.071
_refine_ls_R_factor_all 0.0964
_refine_ls_R_factor_gt 0.0548
_refine_ls_shift/su_max 0.001
_refine_ls_shift/su_mean 0.000
_refine_ls_structure_factor_coef Fsqd
_refine_ls_weighting_details 'w=1/[\s^2^(Fo^2^)+(0.0261P)^2^+8.3762P] where P=(Fo^2^+2Fc^2^)/3'
_refine_ls_weighting_scheme calc
_refine_ls_wR_factor_gt 0.0929
_refine_ls_wR_factor_ref 0.1056
_reflns_Friedel_coverage 0.000
_reflns_number_gt 4246
_reflns_number_total 6175
_reflns_threshold_expression 'I > 2\s(I)'
_cod_data_source_file d0cc03808c2.cif
_cod_data_source_block Br-065-d_CCDC-2014807_R1
_cod_depositor_comments 'Adding full bibliography for 7127029--7127048.cif.'
_cod_database_code 7127032
_shelx_shelxl_version_number 2014/7
_chemical_oxdiff_formula 'C42 H56 Cl2.12 Br3.88 Fe2 N2 O12'
_shelx_space_group_comment
;
The symmetry employed for this shelxl refinement is uniquely defined
by the following loop, which should always be used as a source of
symmetry information in preference to the above space-group names.
They are only intended as comments.
;
_reflns_odcompleteness_completeness 90.62
_reflns_odcompleteness_iscentric 1
_reflns_odcompleteness_theta 30.97
_olex2_refinement_description
;
1. Fixed Uiso
 At 1.2 times of:
  All C(H,H) groups
 At 1.5 times of:
  All C(H,H,H) groups
2. Restrained distances
 Cl2-C6
 1.73 with sigma of 0.02
 C3-Cl1
 1.73 with sigma of 0.02
3. Uiso/Uaniso restraints and constraints
Uanis(Br3) = Uanis(Cl3)
4. Others
 Fixed Sof: Br3(0.676) Br1(0.632) Cl2(0.368) Br2(0.632) Cl1(0.368) Cl3(0.324)
5.a Secondary CH2 refined with riding coordinates:
 C13(H13A,H13B), C16(H16A,H16B), C10(H10A,H10B), C14(H14A,H14B), C19(H19A,
 H19B), C11(H11A,H11B), C20(H20A,H20B), C17(H17A,H17B)
5.b Idealised Me refined as rotating group:
 C12(H12A,H12B,H12C), C15(H15A,H15B,H15C), C21(H21A,H21B,H21C), C18(H18A,H18B,
 H18C)
;
_olex2_submission_special_instructions 'No special instructions were received'
_oxdiff_exptl_absorpt_empirical_details
;
Empirical correction (ABSPACK) includes:
- Absorption correction using spherical harmonics
- Frame scaling
- Detector area scaling
;
_oxdiff_exptl_absorpt_empirical_full_max 1.194
_oxdiff_exptl_absorpt_empirical_full_min 0.828

loop_
_space_group_symop_operation_xyz
'x, y, z'
'-x+1/2, y+1/2, -z+1/2'
'-x, -y, -z'
'x-1/2, -y-1/2, z-1/2'

loop_
_atom_site_label
_atom_site_type_symbol
_atom_site_fract_x
_atom_site_fract_y
_atom_site_fract_z
_atom_site_U_iso_or_equiv
_atom_site_adp_type
_atom_site_occupancy
_atom_site_site_symmetry_order
_atom_site_calc_flag
_atom_site_refinement_flags_posn
_atom_site_refinement_flags_adp
_atom_site_refinement_flags_occupancy
_atom_site_disorder_assembly
_atom_site_disorder_group
Br3 Br 0.1926(4) 0.5198(3) 0.9784(4) 0.0277(4) Uani 0.676 1 d . . P A -2
Br1 Br 0.0766(2) 0.16296(15) 0.95383(18) 0.0225(6) Uani 0.632 1 d . . P B -2
Fe1 Fe 0.46272(6) 0.30958(3) 1.03556(5) 0.01788(15) Uani 1 1 d . . . . .
Cl2 Cl 0.3397(11) 0.3362(7) 0.6219(10) 0.063(4) Uani 0.368 1 d D . P C 2
O5 O 0.4011(3) 0.61938(14) 0.9662(2) 0.0193(7) Uani 1 1 d . . . . .
O4 O 0.1011(3) 0.25461(14) 0.5676(2) 0.0189(7) Uani 1 1 d . . . . .
O3 O -0.0069(3) 0.18744(14) 0.7008(2) 0.0194(7) Uani 1 1 d . . . . .
O1 O 0.4279(3) 0.31151(14) 0.8702(2) 0.0197(7) Uani 1 1 d . . . . .
O6 O 0.3613(3) 0.39584(15) 1.0305(2) 0.0211(7) Uani 1 1 d . . . . .
O2 O 0.3139(3) 0.25187(14) 1.0050(2) 0.0201(7) Uani 1 1 d . . . . .
N1 N 0.6152(3) 0.13964(18) 0.7578(3) 0.0232(8) Uani 1 1 d . . . . .
C1 C 0.3235(4) 0.2842(2) 0.8241(3) 0.0168(9) Uani 1 1 d . . . . .
C4 C 0.0970(4) 0.2157(2) 0.7455(3) 0.0171(9) Uani 1 1 d . . . . .
C2 C 0.2598(4) 0.2479(2) 0.9006(3) 0.0170(9) Uani 1 1 d . . . . .
C3 C 0.1517(4) 0.2124(2) 0.8585(3) 0.0180(9) Uani 1 1 d D . . . .
C9 C 0.4181(4) 0.4470(2) 1.0131(3) 0.0191(9) Uani 1 1 d . . . . .
C6 C 0.2685(4) 0.2873(2) 0.7112(3) 0.0187(9) Uani 1 1 d D . . . .
C5 C 0.1578(4) 0.2542(2) 0.6703(3) 0.0183(9) Uani 1 1 d . . . . .
C7 C 0.4406(4) 0.5620(2) 0.9806(3) 0.0197(10) Uani 1 1 d . . . . .
C8 C 0.3675(4) 0.5080(2) 0.9922(4) 0.0212(10) Uani 1 1 d . . . . .
C13 C 0.6163(5) 0.2116(2) 0.7886(4) 0.0269(11) Uani 1 1 d . . . . .
H13A H 0.5349 0.2307 0.7531 0.032 Uiso 1 1 calc R U . . .
H13B H 0.6234 0.2149 0.8698 0.032 Uiso 1 1 calc R U . . .
C16 C 0.4995(5) 0.1086(2) 0.7878(4) 0.0305(11) Uani 1 1 d . . . . .
H16A H 0.4250 0.1332 0.7500 0.037 Uiso 1 1 calc R U . . .
H16B H 0.4916 0.0638 0.7580 0.037 Uiso 1 1 calc R U . . .
C10 C 0.6081(4) 0.1308(2) 0.6343(4) 0.0249(10) Uani 1 1 d . . . . .
H10A H 0.6902 0.1431 0.6178 0.030 Uiso 1 1 calc R U . . .
H10B H 0.5955 0.0840 0.6169 0.030 Uiso 1 1 calc R U . . .
C14 C 0.7198(4) 0.2521(2) 0.7565(4) 0.0285(11) Uani 1 1 d . . . . .
H14A H 0.7182 0.2471 0.6763 0.034 Uiso 1 1 calc R U . . .
H14B H 0.8021 0.2370 0.7980 0.034 Uiso 1 1 calc R U . . .
C12 C 0.5128(5) 0.1492(3) 0.4374(4) 0.0331(12) Uani 1 1 d . . . . .
H12A H 0.4626 0.1797 0.3856 0.050 Uiso 1 1 calc R U . . .
H12B H 0.4792 0.1051 0.4226 0.050 Uiso 1 1 calc R U . . .
H12C H 0.5997 0.1503 0.4277 0.050 Uiso 1 1 calc R U . . .
C19 C 0.7357(4) 0.1081(2) 0.8193(4) 0.0271(11) Uani 1 1 d . . . . .
H19A H 0.8069 0.1281 0.7931 0.033 Uiso 1 1 calc R U . . .
H19B H 0.7458 0.1182 0.8992 0.033 Uiso 1 1 calc R U . . .
C11 C 0.5077(5) 0.1685(2) 0.5564(4) 0.0319(12) Uani 1 1 d . . . . .
H11A H 0.5223 0.2158 0.5668 0.038 Uiso 1 1 calc R U . . .
H11B H 0.4244 0.1582 0.5721 0.038 Uiso 1 1 calc R U . . .
C15 C 0.7011(4) 0.3236(2) 0.7830(4) 0.0316(12) Uani 1 1 d . . . . .
H15A H 0.6188 0.3381 0.7429 0.047 Uiso 1 1 calc R U . . .
H15B H 0.7664 0.3499 0.7602 0.047 Uiso 1 1 calc R U . . .
H15C H 0.7059 0.3286 0.8629 0.047 Uiso 1 1 calc R U . . .
C20 C 0.7433(5) 0.0348(2) 0.8064(4) 0.0367(13) Uani 1 1 d . . . . .
H20A H 0.7369 0.0235 0.7273 0.044 Uiso 1 1 calc R U . . .
H20B H 0.6731 0.0136 0.8327 0.044 Uiso 1 1 calc R U . . .
C17 C 0.4973(6) 0.1056(3) 0.9105(5) 0.0416(14) Uani 1 1 d . . . . .
H17A H 0.4971 0.1502 0.9409 0.050 Uiso 1 1 calc R U . . .
H17B H 0.5728 0.0828 0.9508 0.050 Uiso 1 1 calc R U . . .
C21 C 0.8677(6) 0.0105(3) 0.8741(5) 0.0558(18) Uani 1 1 d . . . . .
H21A H 0.9368 0.0319 0.8483 0.084 Uiso 1 1 calc R U . . .
H21B H 0.8738 -0.0367 0.8648 0.084 Uiso 1 1 calc R U . . .
H21C H 0.8724 0.0205 0.9526 0.084 Uiso 1 1 calc R U . . .
C18 C 0.3798(6) 0.0692(3) 0.9257(6) 0.0533(17) Uani 1 1 d . . . . .
H18A H 0.3059 0.0903 0.8814 0.080 Uiso 1 1 calc R U . . .
H18B H 0.3742 0.0700 1.0041 0.080 Uiso 1 1 calc R U . . .
H18C H 0.3841 0.0241 0.9013 0.080 Uiso 1 1 calc R U . . .
Br2 Br 0.3444(2) 0.33721(10) 0.61758(16) 0.0277(6) Uani 0.632 1 d . . P C -2
Cl1 Cl 0.0804(13) 0.1671(8) 0.9509(10) 0.053(4) Uani 0.368 1 d D . P B 2
Cl3 Cl 0.206(2) 0.5167(14) 0.991(2) 0.0277(4) Uani 0.324 1 d . . P A 2

loop_
_atom_site_aniso_label
_atom_site_aniso_U_11
_atom_site_aniso_U_22
_atom_site_aniso_U_33
_atom_site_aniso_U_23
_atom_site_aniso_U_13
_atom_site_aniso_U_12
Br3 0.0181(11) 0.0270(7) 0.0361(12) 0.0094(7) 0.0013(7) 0.0038(7)
Br1 0.0222(9) 0.0316(12) 0.0144(9) 0.0010(7) 0.0055(8) -0.0067(8)
Fe1 0.0167(3) 0.0206(3) 0.0136(3) 0.0003(3) -0.0033(2) -0.0002(3)
Cl2 0.038(6) 0.121(10) 0.039(6) 0.012(5) 0.030(4) -0.007(6)
O5 0.0168(15) 0.0176(17) 0.0209(16) 0.0006(12) -0.0020(12) 0.0008(13)
O4 0.0195(15) 0.0223(17) 0.0129(14) 0.0001(12) -0.0013(12) -0.0026(13)
O3 0.0166(15) 0.0218(16) 0.0168(15) 0.0014(12) -0.0036(12) -0.0026(13)
O1 0.0159(15) 0.0239(17) 0.0170(15) 0.0011(12) -0.0027(12) -0.0041(13)
O6 0.0172(15) 0.0245(18) 0.0202(16) 0.0008(13) 0.0008(12) -0.0017(14)
O2 0.0210(16) 0.0221(17) 0.0150(15) 0.0009(12) -0.0013(12) -0.0006(13)
N1 0.020(2) 0.028(2) 0.021(2) -0.0020(16) 0.0021(16) 0.0013(17)
C1 0.015(2) 0.020(2) 0.015(2) 0.0008(17) 0.0013(17) 0.0038(18)
C4 0.015(2) 0.019(2) 0.016(2) -0.0006(17) -0.0011(17) 0.0003(17)
C2 0.017(2) 0.018(2) 0.015(2) -0.0017(17) 0.0016(17) 0.0053(18)
C3 0.021(2) 0.015(2) 0.017(2) 0.0016(17) 0.0005(17) -0.0051(18)
C9 0.017(2) 0.022(2) 0.017(2) 0.0006(17) -0.0008(17) -0.0034(19)
C6 0.016(2) 0.024(2) 0.016(2) 0.0046(17) 0.0013(17) 0.0000(18)
C5 0.016(2) 0.019(2) 0.017(2) 0.0011(17) -0.0018(17) 0.0030(18)
C7 0.019(2) 0.025(3) 0.013(2) -0.0002(18) -0.0010(17) 0.0028(19)
C8 0.016(2) 0.024(3) 0.022(2) 0.0005(18) -0.0006(18) 0.0051(19)
C13 0.032(3) 0.023(3) 0.026(2) -0.004(2) 0.007(2) 0.001(2)
C16 0.029(3) 0.030(3) 0.033(3) -0.002(2) 0.009(2) -0.005(2)
C10 0.026(2) 0.027(3) 0.019(2) -0.0019(19) -0.0011(19) -0.001(2)
C14 0.027(3) 0.032(3) 0.028(3) -0.003(2) 0.008(2) -0.005(2)
C12 0.028(3) 0.038(3) 0.029(3) 0.005(2) -0.005(2) -0.006(2)
C19 0.026(3) 0.032(3) 0.019(2) -0.002(2) -0.0041(19) -0.001(2)
C11 0.032(3) 0.026(3) 0.034(3) 0.002(2) -0.003(2) -0.002(2)
C15 0.024(3) 0.031(3) 0.037(3) 0.005(2) 0.001(2) 0.000(2)
C20 0.039(3) 0.031(3) 0.034(3) -0.001(2) -0.008(2) 0.005(2)
C17 0.056(4) 0.034(3) 0.039(3) -0.003(3) 0.022(3) -0.009(3)
C21 0.052(4) 0.035(3) 0.065(4) 0.003(3) -0.026(3) 0.016(3)
C18 0.059(4) 0.041(4) 0.068(4) 0.008(3) 0.034(4) 0.001(3)
Br2 0.0220(10) 0.0414(10) 0.0153(9) 0.0077(7) -0.0064(7) -0.0095(8)
Cl1 0.056(7) 0.043(7) 0.046(7) 0.003(5) -0.027(4) -0.018(5)
Cl3 0.0181(11) 0.0270(7) 0.0361(12) 0.0094(7) 0.0013(7) 0.0038(7)

loop_
_atom_type_symbol
_atom_type_description
_atom_type_scat_dispersion_real
_atom_type_scat_dispersion_imag
_atom_type_scat_source
C C 0.0033 0.0016 'International Tables Vol C Tables 4.2.6.8 and 6.1.1.4'
H H 0.0000 0.0000 'International Tables Vol C Tables 4.2.6.8 and 6.1.1.4'
Br Br -0.2901 2.4595 'International Tables Vol C Tables 4.2.6.8 and 6.1.1.4'
Cl Cl 0.1484 0.1585 'International Tables Vol C Tables 4.2.6.8 and 6.1.1.4'
Fe Fe 0.3463 0.8444 'International Tables Vol C Tables 4.2.6.8 and 6.1.1.4'
N N 0.0061 0.0033 'International Tables Vol C Tables 4.2.6.8 and 6.1.1.4'
O O 0.0106 0.0060 'International Tables Vol C Tables 4.2.6.8 and 6.1.1.4'

loop_
_geom_angle_atom_site_label_1
_geom_angle_atom_site_label_2
_geom_angle_atom_site_label_3
_geom_angle
_geom_angle_site_symmetry_1
_geom_angle_site_symmetry_3
_geom_angle_publ_flag
O4 Fe1 O5 87.29(12) 4_666 3_667 ?
O4 Fe1 O3 81.62(12) 4_666 4_666 ?
O4 Fe1 O1 101.35(12) 4_666 . ?
O4 Fe1 O6 161.79(12) 4_666 . ?
O4 Fe1 O2 101.59(12) 4_666 . ?
O3 Fe1 O5 90.94(12) 4_666 3_667 ?
O3 Fe1 O6 89.00(12) 4_666 . ?
O1 Fe1 O5 88.01(12) . 3_667 ?
O1 Fe1 O3 176.79(13) . 4_666 ?
O1 Fe1 O6 87.81(12) . . ?
O6 Fe1 O5 77.25(12) . 3_667 ?
O2 Fe1 O5 166.77(12) . 3_667 ?
O2 Fe1 O3 99.97(12) . 4_666 ?
O2 Fe1 O1 80.69(12) . . ?
O2 Fe1 O6 95.36(12) . . ?
C7 O5 Fe1 115.7(3) . 3_667 ?
C5 O4 Fe1 112.7(3) . 4_565 ?
C4 O3 Fe1 111.9(3) . 4_565 ?
C1 O1 Fe1 114.2(3) . . ?
C9 O6 Fe1 116.0(3) . . ?
C2 O2 Fe1 114.5(3) . . ?
C16 N1 C13 108.1(3) . . ?
C10 N1 C13 111.2(3) . . ?
C10 N1 C16 108.4(3) . . ?
C10 N1 C19 108.2(3) . . ?
C19 N1 C13 109.0(3) . . ?
C19 N1 C16 112.0(4) . . ?
O1 C1 C2 115.1(3) . . ?
O1 C1 C6 125.5(4) . . ?
C6 C1 C2 119.4(4) . . ?
O3 C4 C3 124.3(4) . . ?
O3 C4 C5 116.1(4) . . ?
C3 C4 C5 119.6(4) . . ?
O2 C2 C1 114.7(4) . . ?
O2 C2 C3 125.4(4) . . ?
C3 C2 C1 119.9(4) . . ?
C4 C3 Br1 119.9(3) . . ?
C4 C3 Cl1 120.7(6) . . ?
C2 C3 Br1 119.9(3) . . ?
C2 C3 C4 120.2(4) . . ?
C2 C3 Cl1 119.0(5) . . ?
Cl1 C3 Br1 1.3(6) . . ?
O6 C9 C7 114.5(4) . 3_667 ?
O6 C9 C8 126.9(4) . . ?
C8 C9 C7 118.7(4) . 3_667 ?
Cl2 C6 Br2 0.9(5) . . ?
C1 C6 Cl2 119.0(5) . . ?
C1 C6 Br2 119.0(3) . . ?
C5 C6 Cl2 120.6(5) . . ?
C5 C6 C1 120.4(4) . . ?
C5 C6 Br2 120.6(3) . . ?
O4 C5 C4 115.5(4) . . ?
O4 C5 C6 124.2(4) . . ?
C6 C5 C4 120.2(4) . . ?
O5 C7 C9 115.5(4) . 3_667 ?
O5 C7 C8 125.2(4) . . ?
C8 C7 C9 119.2(4) . 3_667 ?
C9 C8 Br3 119.5(4) . . ?
C9 C8 C7 122.0(4) . . ?
C9 C8 Cl3 117.2(10) . . ?
C7 C8 Br3 118.5(4) . . ?
C7 C8 Cl3 120.6(10) . . ?
Cl3 C8 Br3 4.7(9) . . ?
N1 C13 H13A 108.3 . . ?
N1 C13 H13B 108.3 . . ?
H13A C13 H13B 107.4 . . ?
C14 C13 N1 115.9(4) . . ?
C14 C13 H13A 108.3 . . ?
C14 C13 H13B 108.3 . . ?
N1 C16 H16A 108.3 . . ?
N1 C16 H16B 108.3 . . ?
H16A C16 H16B 107.4 . . ?
C17 C16 N1 116.0(4) . . ?
C17 C16 H16A 108.3 . . ?
C17 C16 H16B 108.3 . . ?
N1 C10 H10A 108.0 . . ?
N1 C10 H10B 108.0 . . ?
H10A C10 H10B 107.2 . . ?
C11 C10 N1 117.2(4) . . ?
C11 C10 H10A 108.0 . . ?
C11 C10 H10B 108.0 . . ?
C13 C14 H14A 109.8 . . ?
C13 C14 H14B 109.8 . . ?
C13 C14 C15 109.5(4) . . ?
H14A C14 H14B 108.2 . . ?
C15 C14 H14A 109.8 . . ?
C15 C14 H14B 109.8 . . ?
H12A C12 H12B 109.5 . . ?
H12A C12 H12C 109.5 . . ?
H12B C12 H12C 109.5 . . ?
C11 C12 H12A 109.5 . . ?
C11 C12 H12B 109.5 . . ?
C11 C12 H12C 109.5 . . ?
N1 C19 H19A 108.4 . . ?
N1 C19 H19B 108.4 . . ?
H19A C19 H19B 107.5 . . ?
C20 C19 N1 115.5(4) . . ?
C20 C19 H19A 108.4 . . ?
C20 C19 H19B 108.4 . . ?
C10 C11 C12 108.2(4) . . ?
C10 C11 H11A 110.1 . . ?
C10 C11 H11B 110.1 . . ?
C12 C11 H11A 110.1 . . ?
C12 C11 H11B 110.1 . . ?
H11A C11 H11B 108.4 . . ?
C14 C15 H15A 109.5 . . ?
C14 C15 H15B 109.5 . . ?
C14 C15 H15C 109.5 . . ?
H15A C15 H15B 109.5 . . ?
H15A C15 H15C 109.5 . . ?
H15B C15 H15C 109.5 . . ?
C19 C20 H20A 109.8 . . ?
C19 C20 H20B 109.8 . . ?
C19 C20 C21 109.2(4) . . ?
H20A C20 H20B 108.3 . . ?
C21 C20 H20A 109.8 . . ?
C21 C20 H20B 109.8 . . ?
C16 C17 H17A 109.9 . . ?
C16 C17 H17B 109.9 . . ?
C16 C17 C18 108.9(5) . . ?
H17A C17 H17B 108.3 . . ?
C18 C17 H17A 109.9 . . ?
C18 C17 H17B 109.9 . . ?
C20 C21 H21A 109.5 . . ?
C20 C21 H21B 109.5 . . ?
C20 C21 H21C 109.5 . . ?
H21A C21 H21B 109.5 . . ?
H21A C21 H21C 109.5 . . ?
H21B C21 H21C 109.5 . . ?
C17 C18 H18A 109.5 . . ?
C17 C18 H18B 109.5 . . ?
C17 C18 H18C 109.5 . . ?
H18A C18 H18B 109.5 . . ?
H18A C18 H18C 109.5 . . ?
H18B C18 H18C 109.5 . . ?

loop_
_geom_bond_atom_site_label_1
_geom_bond_atom_site_label_2
_geom_bond_distance
_geom_bond_site_symmetry_2
_geom_bond_publ_flag
Br3 C8 1.897(6) . ?
Br1 C3 1.863(5) . ?
Fe1 O5 2.087(3) 3_667 ?
Fe1 O4 1.984(3) 4_666 ?
Fe1 O3 1.996(3) 4_666 ?
Fe1 O1 1.995(3) . ?
Fe1 O6 2.085(3) . ?
Fe1 O2 1.985(3) . ?
Cl2 C6 1.781(11) . ?
O5 Fe1 2.087(3) 3_667 ?
O5 C7 1.256(5) . ?
O4 Fe1 1.984(3) 4_565 ?
O4 C5 1.292(5) . ?
O3 Fe1 1.996(3) 4_565 ?
O3 C4 1.294(5) . ?
O1 C1 1.294(5) . ?
O6 C9 1.260(5) . ?
O2 C2 1.306(5) . ?
N1 C13 1.526(6) . ?
N1 C16 1.525(6) . ?
N1 C10 1.519(5) . ?
N1 C19 1.524(6) . ?
C1 C2 1.481(6) . ?
C1 C6 1.401(5) . ?
C4 C3 1.401(5) . ?
C4 C5 1.474(6) . ?
C2 C3 1.395(6) . ?
C3 Cl1 1.767(12) . ?
C9 C7 1.540(6) 3_667 ?
C9 C8 1.375(6) . ?
C6 C5 1.389(6) . ?
C6 Br2 1.859(5) . ?
C7 C9 1.540(6) 3_667 ?
C7 C8 1.391(6) . ?
C8 Cl3 1.77(3) . ?
C13 H13A 0.9900 . ?
C13 H13B 0.9900 . ?
C13 C14 1.519(6) . ?
C16 H16A 0.9900 . ?
C16 H16B 0.9900 . ?
C16 C17 1.518(7) . ?
C10 H10A 0.9900 . ?
C10 H10B 0.9900 . ?
C10 C11 1.515(6) . ?
C14 H14A 0.9900 . ?
C14 H14B 0.9900 . ?
C14 C15 1.527(7) . ?
C12 H12A 0.9800 . ?
C12 H12B 0.9800 . ?
C12 H12C 0.9800 . ?
C12 C11 1.531(7) . ?
C19 H19A 0.9900 . ?
C19 H19B 0.9900 . ?
C19 C20 1.520(7) . ?
C11 H11A 0.9900 . ?
C11 H11B 0.9900 . ?
C15 H15A 0.9800 . ?
C15 H15B 0.9800 . ?
C15 H15C 0.9800 . ?
C20 H20A 0.9900 . ?
C20 H20B 0.9900 . ?
C20 C21 1.527(7) . ?
C17 H17A 0.9900 . ?
C17 H17B 0.9900 . ?
C17 C18 1.528(8) . ?
C21 H21A 0.9800 . ?
C21 H21B 0.9800 . ?
C21 H21C 0.9800 . ?
C18 H18A 0.9800 . ?
C18 H18B 0.9800 . ?
C18 H18C 0.9800 . ?

loop_
_geom_torsion_atom_site_label_1
_geom_torsion_atom_site_label_2
_geom_torsion_atom_site_label_3
_geom_torsion_atom_site_label_4
_geom_torsion
_geom_torsion_site_symmetry_1
_geom_torsion_site_symmetry_2
_geom_torsion_site_symmetry_3
_geom_torsion_site_symmetry_4
_geom_torsion_publ_flag
Fe1 O5 C7 C9 -3.9(4) 3_667 . . 3_667 ?
Fe1 O5 C7 C8 175.3(3) 3_667 . . . ?
Fe1 O4 C5 C4 -10.0(4) 4_565 . . . ?
Fe1 O4 C5 C6 170.2(3) 4_565 . . . ?
Fe1 O3 C4 C3 -169.8(3) 4_565 . . . ?
Fe1 O3 C4 C5 11.3(4) 4_565 . . . ?
Fe1 O1 C1 C2 -9.3(4) . . . . ?
Fe1 O1 C1 C6 170.1(3) . . . . ?
Fe1 O6 C9 C7 -10.4(4) . . . 3_667 ?
Fe1 O6 C9 C8 171.1(4) . . . . ?
Fe1 O2 C2 C1 3.1(4) . . . . ?
Fe1 O2 C2 C3 -177.7(3) . . . . ?
Cl2 C6 C5 O4 1.9(8) . . . . ?
Cl2 C6 C5 C4 -177.9(6) . . . . ?
O5 C7 C8 Br3 3.2(6) . . . . ?
O5 C7 C8 C9 -176.8(4) . . . . ?
O5 C7 C8 Cl3 -1.6(12) . . . . ?
O3 C4 C3 Br1 1.8(6) . . . . ?
O3 C4 C3 C2 -175.9(4) . . . . ?
O3 C4 C3 Cl1 0.6(9) . . . . ?
O3 C4 C5 O4 -1.0(6) . . . . ?
O3 C4 C5 C6 178.8(4) . . . . ?
O1 C1 C2 O2 4.2(5) . . . . ?
O1 C1 C2 C3 -175.0(4) . . . . ?
O1 C1 C6 Cl2 -4.0(8) . . . . ?
O1 C1 C6 C5 177.9(4) . . . . ?
O1 C1 C6 Br2 -3.0(6) . . . . ?
O6 C9 C8 Br3 -4.0(6) . . . . ?
O6 C9 C8 C7 176.1(4) . . . . ?
O6 C9 C8 Cl3 0.7(12) . . . . ?
O2 C2 C3 Br1 -2.5(6) . . . . ?
O2 C2 C3 C4 175.2(4) . . . . ?
O2 C2 C3 Cl1 -1.3(8) . . . . ?
N1 C13 C14 C15 174.8(4) . . . . ?
N1 C16 C17 C18 -176.2(4) . . . . ?
N1 C10 C11 C12 -176.6(4) . . . . ?
N1 C19 C20 C21 -179.0(5) . . . . ?
C1 C2 C3 Br1 176.6(3) . . . . ?
C1 C2 C3 C4 -5.6(6) . . . . ?
C1 C2 C3 Cl1 177.8(6) . . . . ?
C1 C6 C5 O4 179.9(4) . . . . ?
C1 C6 C5 C4 0.2(6) . . . . ?
C2 C1 C6 Cl2 175.3(6) . . . . ?
C2 C1 C6 C5 -2.7(6) . . . . ?
C2 C1 C6 Br2 176.3(3) . . . . ?
C3 C4 C5 O4 -180.0(4) . . . . ?
C3 C4 C5 C6 -0.2(6) . . . . ?
C9 C7 C8 Br3 -177.6(3) 3_667 . . . ?
C9 C7 C8 C9 2.4(7) 3_667 . . . ?
C9 C7 C8 Cl3 177.7(10) 3_667 . . . ?
C6 C1 C2 O2 -175.2(4) . . . . ?
C6 C1 C2 C3 5.5(6) . . . . ?
C5 C4 C3 Br1 -179.2(3) . . . . ?
C5 C4 C3 C2 3.0(6) . . . . ?
C5 C4 C3 Cl1 179.5(7) . . . . ?
C7 C9 C8 Br3 177.6(3) 3_667 . . . ?
C7 C9 C8 C7 -2.4(7) 3_667 . . . ?
C7 C9 C8 Cl3 -177.8(10) 3_667 . . . ?
C13 N1 C16 C17 -66.3(5) . . . . ?
C13 N1 C10 C11 -49.9(5) . . . . ?
C13 N1 C19 C20 174.1(4) . . . . ?
C16 N1 C13 C14 -175.4(4) . . . . ?
C16 N1 C10 C11 68.7(5) . . . . ?
C16 N1 C19 C20 54.5(5) . . . . ?
C10 N1 C13 C14 -56.5(5) . . . . ?
C10 N1 C16 C17 173.1(4) . . . . ?
C10 N1 C19 C20 -64.9(5) . . . . ?
C19 N1 C13 C14 62.6(5) . . . . ?
C19 N1 C16 C17 53.8(5) . . . . ?
C19 N1 C10 C11 -169.6(4) . . . . ?
Br2 C6 C5 O4 0.8(6) . . . . ?
Br2 C6 C5 C4 -178.9(3) . . . . ?
